data_7235647
loop_
_publ_author_name
'Marquise, Nada'
'Bretel, Guillaume'
'Lassagne, Fr\'ed\'eric'
'Chevallier, Floris'
'Roisnel, Thierry'
'Dorcet, Vincent'
'Halauko, Yury S.'
'Ivashkevich, Oleg A.'
'Matulis, Vadim E.'
'Gros, Philippe C.'
'Mongin, Florence'

_publ_section_title
;
 Deproto-metallation using mixed lithium--zinc and lithium--copper bases
 and computed CH acidity of 2-substituted quinolines
;
_journal_issue 38
_journal_name_full 'RSC Adv.'
_journal_page_first 19602
_journal_paper_doi 10.1039/C4RA02583K
_journal_volume 4
_journal_year 2014
_chemical_compound_source 'synthesis as described'
_chemical_formula_moiety 'C17 H21 N'
_chemical_formula_sum 'C17 H21 N'
_chemical_formula_weight 239.35
_space_group_IT_number 14
_space_group_name_Hall '-P 2yab'
_space_group_name_H-M_alt 'P 1 21/a 1'
_symmetry_cell_setting monoclinic
_symmetry_Int_Tables_number 14
_symmetry_space_group_name_Hall '-P 2yab'
_symmetry_space_group_name_H-M 'P 1 21/a 1'
_atom_sites_solution_hydrogens geom
_atom_sites_solution_primary direct
_atom_sites_solution_secondary difmap
_audit_conform_dict_location ftp://ftp.iucr.org/pub/cif_core.dic
_audit_conform_dict_name cif_core.dic
_audit_conform_dict_version 2.4
_audit_creation_date 2012-09-24T09:59:09-00:00
_audit_creation_method 'WinGX routine CIF_UPDATE'
_cell_angle_alpha 90
_cell_angle_beta 98.611(2)
_cell_angle_gamma 90
_cell_formula_units_Z 4
_cell_length_a 12.2168(5)
_cell_length_b 8.6679(3)
_cell_length_c 12.9252(5)
_cell_measurement_reflns_used 7390
_cell_measurement_temperature 150(2)
_cell_measurement_theta_max 27.36
_cell_measurement_theta_min 2.84
_cell_measurement_wavelength 0.71073
_cell_volume 1353.27(9)
_computing_cell_refinement 'Bruker APEX2 (Bruker, 2006)'
_computing_data_collection 'Bruker APEX2 (Bruker, 2006)'
_computing_data_reduction 'Bruker APEX2 (Bruker, 2006)'
_computing_molecular_graphics 'Ortep-3 for Windows (Farrugia, 1997)'
_computing_publication_material
;
           WinGX publication routines (Farrugia, 1999),
           CRYSCAL (T. Roisnel, local program)
;
_computing_structure_refinement 'SHELXL-97 (Sheldrick, 1997)'
_computing_structure_solution 'SIR97 (Altomare et al., 1999)'
_diffrn_ambient_temperature 150(2)
_diffrn_detector 'CCD plate'
_diffrn_measured_fraction_theta_full 0.995
_diffrn_measured_fraction_theta_max 0.995
_diffrn_measurement_device_type 'APEXII, Bruker-AXS'
_diffrn_measurement_method 'CCD rotation images, thin slices'
_diffrn_radiation_monochromator graphite
_diffrn_radiation_probe x-ray
_diffrn_radiation_type MoK\a
_diffrn_radiation_wavelength 0.71073
_diffrn_reflns_av_R_equivalents 0.0267
_diffrn_reflns_av_unetI/netI 0.0211
_diffrn_reflns_limit_h_max 15
_diffrn_reflns_limit_h_min -15
_diffrn_reflns_limit_k_max 11
_diffrn_reflns_limit_k_min -10
_diffrn_reflns_limit_l_max 15
_diffrn_reflns_limit_l_min -16
_diffrn_reflns_number 19578
_diffrn_reflns_theta_full 27.48
_diffrn_reflns_theta_max 27.48
_diffrn_reflns_theta_min 3.42
_exptl_absorpt_coefficient_mu 0.067
_exptl_absorpt_correction_T_max 0.994
_exptl_absorpt_correction_T_min 0.878
_exptl_absorpt_correction_type multi-scan
_exptl_absorpt_process_details
;
  [Sheldrick, G.M. (2002). SADABS Bruker AXS Inc., Madison, Wisconsin, USA]
;
_exptl_crystal_colour colourless
_exptl_crystal_density_diffrn 1.175
_exptl_crystal_density_method 'not measured'
_exptl_crystal_description prism
_exptl_crystal_F_000 520
_exptl_crystal_size_max 0.42
_exptl_crystal_size_mid 0.33
_exptl_crystal_size_min 0.09
_refine_diff_density_max 0.282
_refine_diff_density_min -0.195
_refine_diff_density_rms 0.036
_refine_ls_extinction_method none
_refine_ls_goodness_of_fit_ref 1.029
_refine_ls_hydrogen_treatment constr
_refine_ls_matrix_type full
_refine_ls_number_parameters 166
_refine_ls_number_reflns 3090
_refine_ls_number_restraints 0
_refine_ls_restrained_S_all 1.029
_refine_ls_R_factor_all 0.0546
_refine_ls_R_factor_gt 0.0406
_refine_ls_shift/su_max 0.008
_refine_ls_shift/su_mean 0.002
_refine_ls_structure_factor_coef Fsqd
_refine_ls_weighting_details 'calc w=1/[\s^2^(Fo^2^)+(0.0565P)^2^+0.3721P] where P=(Fo^2^+2Fc^2^)/3'
_refine_ls_weighting_scheme calc
_refine_ls_wR_factor_gt 0.107
_refine_ls_wR_factor_ref 0.1166
_reflns_number_gt 2454
_reflns_number_total 3090
_reflns_threshold_expression >2sigma(I)
_cod_data_source_file c4ra02583k2.cif
_cod_data_source_block GB026
_cod_original_sg_symbol_H-M 'P 21/a'
_cod_database_code 7235647

loop_
_symmetry_equiv_pos_as_xyz
'x, y, z'
'-x+1/2, y+1/2, -z'
'-x, -y, -z'
'x-1/2, -y-1/2, z'

loop_
_atom_site_label
_atom_site_type_symbol
_atom_site_fract_x
_atom_site_fract_y
_atom_site_fract_z
_atom_site_U_iso_or_equiv
_atom_site_adp_type
_atom_site_occupancy
_atom_site_symmetry_multiplicity
_atom_site_calc_flag
_atom_site_refinement_flags
C1 C 0.20808(9) 0.42633(14) 0.33235(9) 0.0266(3) Uani 1 1 d .
H1A H 0.1487 0.4894 0.2923 0.032 Uiso 1 1 calc R
H1B H 0.1769 0.3237 0.3447 0.032 Uiso 1 1 calc R
C2 C 0.24868(9) 0.50386(13) 0.43684(9) 0.0240(3) Uani 1 1 d .
H2A H 0.2764 0.6084 0.4241 0.029 Uiso 1 1 calc R
H2B H 0.186 0.5149 0.4768 0.029 Uiso 1 1 calc R
C3 C 0.33964(9) 0.41223(12) 0.50048(9) 0.0208(2) Uani 1 1 d .
N4 N 0.34747(7) 0.41996(11) 0.60361(7) 0.0226(2) Uani 1 1 d .
C5 C 0.42876(9) 0.33588(13) 0.66313(9) 0.0222(2) Uani 1 1 d .
C6 C 0.43475(10) 0.33806(14) 0.77332(9) 0.0267(3) Uani 1 1 d .
H6 H 0.3831 0.3976 0.8045 0.032 Uiso 1 1 calc R
C7 C 0.51428(10) 0.25523(14) 0.83531(9) 0.0289(3) Uani 1 1 d .
H7 H 0.517 0.2568 0.9091 0.035 Uiso 1 1 calc R
C8 C 0.59235(10) 0.16733(14) 0.79036(9) 0.0299(3) Uani 1 1 d .
H8 H 0.6479 0.1114 0.8342 0.036 Uiso 1 1 calc R
C9 C 0.58851(10) 0.16220(14) 0.68407(9) 0.0269(3) Uani 1 1 d .
H9 H 0.6415 0.1028 0.6546 0.032 Uiso 1 1 calc R
C10 C 0.50582(9) 0.24512(13) 0.61770(9) 0.0223(2) Uani 1 1 d .
C11 C 0.49387(9) 0.24047(13) 0.50747(9) 0.0234(2) Uani 1 1 d .
H11 H 0.5441 0.181 0.4745 0.028 Uiso 1 1 calc R
C12 C 0.41092(9) 0.32041(12) 0.44732(8) 0.0215(2) Uani 1 1 d .
C13 C 0.39278(10) 0.30375(14) 0.32923(9) 0.0271(3) Uani 1 1 d .
H13A H 0.3727 0.1952 0.3118 0.033 Uiso 1 1 calc R
H13B H 0.4638 0.3247 0.3038 0.033 Uiso 1 1 calc R
C14 C 0.30390(9) 0.40805(13) 0.26903(9) 0.0234(2) Uani 1 1 d .
H14 H 0.338 0.5124 0.2652 0.028 Uiso 1 1 calc R
C15 C 0.26638(10) 0.35386(13) 0.15422(9) 0.0255(3) Uani 1 1 d .
C16 C 0.19754(11) 0.20603(15) 0.14954(11) 0.0357(3) Uani 1 1 d .
H16A H 0.1285 0.2263 0.1772 0.054 Uiso 1 1 calc R
H16B H 0.2396 0.1258 0.1916 0.054 Uiso 1 1 calc R
H16C H 0.1804 0.1712 0.0768 0.054 Uiso 1 1 calc R
C17 C 0.36797(11) 0.32471(16) 0.09943(10) 0.0347(3) Uani 1 1 d .
H17A H 0.4079 0.2335 0.13 0.052 Uiso 1 1 calc R
H17B H 0.4171 0.4146 0.1088 0.052 Uiso 1 1 calc R
H17C H 0.3437 0.3074 0.0246 0.052 Uiso 1 1 calc R
C18 C 0.19721(13) 0.48154(17) 0.09448(10) 0.0416(3) Uani 1 1 d .
H18A H 0.1804 0.4535 0.0203 0.062 Uiso 1 1 calc R
H18B H 0.2389 0.5785 0.1015 0.062 Uiso 1 1 calc R
H18C H 0.128 0.4944 0.1233 0.062 Uiso 1 1 calc R

loop_
_atom_site_aniso_label
_atom_site_aniso_U_11
_atom_site_aniso_U_22
_atom_site_aniso_U_33
_atom_site_aniso_U_23
_atom_site_aniso_U_13
_atom_site_aniso_U_12
C1 0.0220(6) 0.0291(6) 0.0288(6) -0.0003(5) 0.0045(4) 0.0028(5)
C2 0.0224(6) 0.0233(6) 0.0276(6) 0.0012(4) 0.0081(4) 0.0042(5)
C3 0.0182(5) 0.0179(5) 0.0272(6) -0.0001(4) 0.0067(4) -0.0016(4)
N4 0.0212(5) 0.0207(5) 0.0266(5) -0.0003(4) 0.0064(4) 0.0006(4)
C5 0.0204(5) 0.0199(5) 0.0269(6) 0.0002(4) 0.0057(4) -0.0027(4)
C6 0.0268(6) 0.0266(6) 0.0278(6) -0.0023(5) 0.0074(5) 0.0001(5)
C7 0.0308(6) 0.0308(6) 0.0254(6) 0.0012(5) 0.0050(5) -0.0023(5)
C8 0.0281(6) 0.0285(6) 0.0322(6) 0.0057(5) 0.0016(5) 0.0021(5)
C9 0.0237(6) 0.0252(6) 0.0325(6) 0.0028(5) 0.0063(5) 0.0034(5)
C10 0.0198(5) 0.0202(5) 0.0275(6) 0.0014(4) 0.0058(4) -0.0014(4)
C11 0.0206(5) 0.0220(5) 0.0292(6) -0.0006(4) 0.0092(4) 0.0021(4)
C12 0.0211(5) 0.0193(5) 0.0252(6) 0.0005(4) 0.0072(4) -0.0008(4)
C13 0.0266(6) 0.0297(6) 0.0262(6) -0.0014(5) 0.0079(5) 0.0071(5)
C14 0.0238(6) 0.0215(5) 0.0252(6) -0.0006(4) 0.0049(4) -0.0004(4)
C15 0.0261(6) 0.0249(6) 0.0255(6) -0.0026(5) 0.0042(4) -0.0003(5)
C16 0.0302(7) 0.0344(7) 0.0428(8) -0.0092(6) 0.0059(5) -0.0068(6)
C17 0.0347(7) 0.0419(8) 0.0292(6) -0.0086(5) 0.0102(5) -0.0071(6)
C18 0.0553(9) 0.0406(8) 0.0277(7) 0.0002(6) 0.0019(6) 0.0101(7)

loop_
_atom_type_symbol
_atom_type_description
_atom_type_scat_dispersion_real
_atom_type_scat_dispersion_imag
_atom_type_scat_source
C C 0.0033 0.0016 'International Tables Vol C Tables 4.2.6.8 and 6.1.1.4'
H H 0 0 'International Tables Vol C Tables 4.2.6.8 and 6.1.1.4'
N N 0.0061 0.0033 'International Tables Vol C Tables 4.2.6.8 and 6.1.1.4'

loop_
_geom_angle_atom_site_label_1
_geom_angle_atom_site_label_2
_geom_angle_atom_site_label_3
_geom_angle
C2 C1 C14 110.21(9)
C2 C1 H1A 109.6
C14 C1 H1A 109.6
C2 C1 H1B 109.6
C14 C1 H1B 109.6
H1A C1 H1B 108.1
C3 C2 C1 111.54(9)
C3 C2 H2A 109.3
C1 C2 H2A 109.3
C3 C2 H2B 109.3
C1 C2 H2B 109.3
H2A C2 H2B 108
N4 C3 C12 123.70(10)
N4 C3 C2 117.35(9)
C12 C3 C2 118.94(9)
C3 N4 C5 118.37(9)
N4 C5 C6 118.78(10)
N4 C5 C10 122.14(10)
C6 C5 C10 119.08(10)
C7 C6 C5 120.53(11)
C7 C6 H6 119.7
C5 C6 H6 119.7
C6 C7 C8 120.46(11)
C6 C7 H7 119.8
C8 C7 H7 119.8
C9 C8 C7 120.46(11)
C9 C8 H8 119.8
C7 C8 H8 119.8
C8 C9 C10 120.32(11)
C8 C9 H9 119.8
C10 C9 H9 119.8
C11 C10 C5 117.30(10)
C11 C10 C9 123.55(10)
C5 C10 C9 119.14(10)
C12 C11 C10 120.98(10)
C12 C11 H11 119.5
C10 C11 H11 119.5
C11 C12 C3 117.46(10)
C11 C12 C13 120.50(10)
C3 C12 C13 121.96(10)
C12 C13 C14 116.14(9)
C12 C13 H13A 108.3
C14 C13 H13A 108.3
C12 C13 H13B 108.3
C14 C13 H13B 108.3
H13A C13 H13B 107.4
C13 C14 C1 109.23(9)
C13 C14 C15 112.99(9)
C1 C14 C15 113.58(9)
C13 C14 H14 106.9
C1 C14 H14 106.9
C15 C14 H14 106.9
C16 C15 C18 109.11(11)
C16 C15 C17 108.72(10)
C18 C15 C17 108.00(10)
C16 C15 C14 111.83(10)
C18 C15 C14 108.91(9)
C17 C15 C14 110.19(10)
C15 C16 H16A 109.5
C15 C16 H16B 109.5
H16A C16 H16B 109.5
C15 C16 H16C 109.5
H16A C16 H16C 109.5
H16B C16 H16C 109.5
C15 C17 H17A 109.5
C15 C17 H17B 109.5
H17A C17 H17B 109.5
C15 C17 H17C 109.5
H17A C17 H17C 109.5
H17B C17 H17C 109.5
C15 C18 H18A 109.5
C15 C18 H18B 109.5
H18A C18 H18B 109.5
C15 C18 H18C 109.5
H18A C18 H18C 109.5
H18B C18 H18C 109.5

loop_
_geom_bond_atom_site_label_1
_geom_bond_atom_site_label_2
_geom_bond_distance
C1 C2 1.5235(16)
C1 C14 1.5337(15)
C1 H1A 0.99
C1 H1B 0.99
C2 C3 1.5061(15)
C2 H2A 0.99
C2 H2B 0.99
C3 N4 1.3238(14)
C3 C12 1.4294(15)
N4 C5 1.3712(14)
C5 C6 1.4152(16)
C5 C10 1.4197(16)
C6 C7 1.3668(17)
C6 H6 0.95
C7 C8 1.4120(17)
C7 H7 0.95
C8 C9 1.3683(17)
C8 H8 0.95
C9 C10 1.4189(16)
C9 H9 0.95
C10 C11 1.4109(16)
C11 C12 1.3696(16)
C11 H11 0.95
C12 C13 1.5160(15)
C13 C14 1.5326(16)
C13 H13A 0.99
C13 H13B 0.99
C14 C15 1.5585(16)
C14 H14 1
C15 C16 1.5289(17)
C15 C18 1.5297(17)
C15 C17 1.5391(17)
C16 H16A 0.98
C16 H16B 0.98
C16 H16C 0.98
C17 H17A 0.98
C17 H17B 0.98
C17 H17C 0.98
C18 H18A 0.98
C18 H18B 0.98
C18 H18C 0.98

loop_
_geom_torsion_atom_site_label_1
_geom_torsion_atom_site_label_2
_geom_torsion_atom_site_label_3
_geom_torsion_atom_site_label_4
_geom_torsion
C14 C1 C2 C3 -59.00(12)
C1 C2 C3 N4 -149.41(10)
C1 C2 C3 C12 29.50(14)
C12 C3 N4 C5 0.31(16)
C2 C3 N4 C5 179.16(9)
C3 N4 C5 C6 -177.27(10)
C3 N4 C5 C10 1.76(16)
N4 C5 C6 C7 179.71(11)
C10 C5 C6 C7 0.65(17)
C5 C6 C7 C8 0.60(18)
C6 C7 C8 C9 -0.90(19)
C7 C8 C9 C10 -0.07(18)
N4 C5 C10 C11 -1.87(16)
C6 C5 C10 C11 177.16(10)
N4 C5 C10 C9 179.38(10)
C6 C5 C10 C9 -1.59(16)
C8 C9 C10 C11 -177.35(11)
C8 C9 C10 C5 1.32(17)
C5 C10 C11 C12 -0.11(16)
C9 C10 C11 C12 178.59(11)
C10 C11 C12 C3 1.99(16)
C10 C11 C12 C13 -174.73(10)
N4 C3 C12 C11 -2.19(16)
C2 C3 C12 C11 178.98(10)
N4 C3 C12 C13 174.49(10)
C2 C3 C12 C13 -4.35(16)
C11 C12 C13 C14 -175.27(10)
C3 C12 C13 C14 8.16(16)
C12 C13 C14 C1 -36.19(14)
C12 C13 C14 C15 -163.66(10)
C2 C1 C14 C13 62.03(12)
C2 C1 C14 C15 -170.83(9)
C13 C14 C15 C16 71.17(13)
C1 C14 C15 C16 -53.98(13)
C13 C14 C15 C18 -168.17(10)
C1 C14 C15 C18 66.68(13)
C13 C14 C15 C17 -49.87(13)
C1 C14 C15 C17 -175.02(10)
